data_4100389
loop_
_publ_author_name
' Michael S. Sherburn '
'Alan Payne '
' Anthony C. Willis '

_publ_section_title
;
Practical Synthesis and Diels-Alder Chemistry of [4]Dendralene
;
_journal_name_full 'Journal of the American Chemical Society'
_journal_year 2005
_chemical_formula_moiety 'C23 H22 N2 O4 , 2(C H Cl3)'
_chemical_formula_sum 'C25 H24 Cl6 N2 O4'
_chemical_formula_weight 629.19
_space_group_IT_number 14
_symmetry_cell_setting monoclinic
_symmetry_space_group_name_Hall '-P 2yab'
_symmetry_space_group_name_H-M 'P 1 21/a 1'
_cell_angle_alpha 90
_cell_angle_beta 95.4998(9)
_cell_angle_gamma 90
_cell_formula_units_Z 4
_cell_length_a 8.05780(10)
_cell_length_b 14.7735(2)
_cell_length_c 24.2902(3)
_cell_measurement_temperature 200
_cell_volume 2878.24(6)
_diffrn_ambient_temperature 200
_exptl_crystal_density_diffrn 1.452
_cod_depositor_comments
;
The following automatic conversions were performed:
'_symmetry_cell_setting' value 'Monoclinic' changed to 'monoclinic'
according to '/home/saulius/struct/CIF-dictionaries/cif_core.dic'
dictionary named 'cif_core.dic' version 2.4.1 from 2010-06-29.

Automatic conversion script
Id: cif_fix_enum 1527 2010-12-29 10:47:43Z saulius 
;
_cod_original_sg_symbol_H-M 'P 21/a'
_cod_database_code 4100389

loop_
_symmetry_equiv_pos_as_xyz
x,y,z
-x,-y,-z
-x+1/2,y+1/2,-z
x+1/2,-y+1/2,z

loop_
_atom_site_label
_atom_site_type_symbol
_atom_site_fract_x
_atom_site_fract_y
_atom_site_fract_z
_atom_site_U_iso_or_equiv
_atom_site_occupancy
_atom_site_adp_type
_atom_site_refinement_flags_posn
_atom_site_refinement_flags_adp
_atom_site_refinement_flags_occupancy
_atom_site_disorder_assembly
_atom_site_disorder_group
_atom_site_attached_hydrogens
Cl1 Cl 1.02370(16) 0.62106(8) 0.49659(5) 0.0689 1.0000 Uani . . . . . .
Cl2 Cl 0.9011(2) 0.68811(10) 0.59650(6) 0.0901 1.0000 Uani . . . . . .
Cl3 Cl 0.67597(17) 0.60759(14) 0.51113(6) 0.0988 1.0000 Uani . . . . . .
Cl4 Cl 0.1733(7) 0.4176(4) 0.95248(15) 0.2338 0.826(4) Uani . U P . . .
Cl5 Cl 0.0646(5) 0.3174(2) 0.85306(19) 0.1842 0.826(4) Uani . U P . . .
Cl6 Cl -0.1665(5) 0.4123(3) 0.91021(15) 0.1847 0.826(4) Uani . U P . . .
Cl7 Cl 0.257(2) 0.3419(14) 0.8948(9) 0.2000 0.174(4) Uiso D . P . . .
Cl8 Cl -0.067(3) 0.3121(15) 0.8816(9) 0.2000 0.174(4) Uiso D . P . . .
Cl9 Cl 0.049(3) 0.4460(16) 0.9504(11) 0.2000 0.174(4) Uiso D . P . . .
O19 O 0.4838(4) 0.7564(2) 0.75075(15) 0.0701 1.0000 Uani . . . . . .
O26 O 0.1227(4) 0.5457(2) 0.80865(13) 0.0629 1.0000 Uani . . . . . .
O27 O 0.5423(4) 0.22930(18) 0.70251(14) 0.0617 1.0000 Uani . . . . . .
O29 O 0.8440(4) 0.4489(2) 0.62826(13) 0.0601 1.0000 Uani . . . . . .
N2 N 0.3182(4) 0.6556(2) 0.79362(14) 0.0484 1.0000 Uani . . . . . .
N10 N 0.6891(4) 0.3298(2) 0.65471(13) 0.0418 1.0000 Uani . . . . . .
C1 C 0.3843(5) 0.6947(2) 0.74878(18) 0.0471 1.0000 Uani . . . . . .
C3 C 0.2022(5) 0.5880(2) 0.77733(17) 0.0452 1.0000 Uani . . . . . .
C4 C 0.1983(4) 0.5743(2) 0.71657(16) 0.0394 1.0000 Uani . . . . . .
C5 C 0.2639(4) 0.4784(2) 0.70332(17) 0.0432 1.0000 Uani . . . . . .
C6 C 0.4420(4) 0.4715(2) 0.72856(15) 0.0374 1.0000 Uani . . . . . .
C7 C 0.5116(5) 0.4005(2) 0.76834(17) 0.0449 1.0000 Uani . . . . . .
C8 C 0.6732(4) 0.3610(2) 0.74868(16) 0.0411 1.0000 Uani . . . . . .
C9 C 0.6261(4) 0.2968(2) 0.70139(17) 0.0427 1.0000 Uani . . . . . .
C11 C 0.7813(4) 0.4077(2) 0.66414(17) 0.0421 1.0000 Uani . . . . . .
C12 C 0.7858(4) 0.4321(2) 0.72427(16) 0.0412 1.0000 Uani . . . . . .
C13 C 0.7262(4) 0.5311(2) 0.72988(17) 0.0435 1.0000 Uani . . . . . .
C14 C 0.5434(4) 0.5346(2) 0.71076(15) 0.0367 1.0000 Uani . . . . . .
C15 C 0.4598(4) 0.5998(2) 0.66943(16) 0.0415 1.0000 Uani . . . . . .
C16 C 0.3161(4) 0.6461(2) 0.69719(16) 0.0410 1.0000 Uani . . . . . .
C17 C 0.3811(5) 0.5456(3) 0.61990(17) 0.0556 1.0000 Uani . . . . . .
C18 C 0.2654(5) 0.4718(3) 0.64024(18) 0.0541 1.0000 Uani . . . . . .
C20 C 0.3663(6) 0.6800(3) 0.8494(2) 0.0666 1.0000 Uani . . . . . .
C21 C 0.3713(11) 0.7696(4) 0.8647(3) 0.1176 1.0000 Uani . . . . . .
C22 C 0.4223(15) 0.7916(6) 0.9196(3) 0.1629 1.0000 Uani . . . . . .
C23 C 0.4677(15) 0.7259(6) 0.9571(3) 0.1616 1.0000 Uani . . . . . .
C24 C 0.4621(11) 0.6361(6) 0.9419(3) 0.1316 1.0000 Uani . . . . . .
C25 C 0.4135(8) 0.6131(4) 0.8874(2) 0.0940 1.0000 Uani . . . . . .
C28 C 0.6604(6) 0.2868(3) 0.6006(2) 0.0652 1.0000 Uani . . . . . .
C51 C 0.8770(5) 0.6061(3) 0.54490(16) 0.0505 1.0000 Uani . . . . . .
C52 C 0.0382(13) 0.4111(6) 0.8947(3) 0.1101 0.826(4) Uani . U P . . .
C53 C 0.074(3) 0.3941(19) 0.8894(12) 0.1100 0.174(4) Uiso D . P . . .
H41 H 0.0826(4) 0.5795(2) 0.69790(16) 0.0473 1.0000 Uiso R . . . . .
H51 H 0.1933(4) 0.4299(2) 0.71786(17) 0.0521 1.0000 Uiso R . . . . .
H71 H 0.5369(5) 0.4282(2) 0.80578(17) 0.0545 1.0000 Uiso R . . . . .
H72 H 0.4278(5) 0.3510(2) 0.77040(17) 0.0545 1.0000 Uiso R . . . . .
H81 H 0.7343(4) 0.3326(2) 0.78210(16) 0.0490 1.0000 Uiso R . . . . .
H121 H 0.8995(4) 0.4306(2) 0.74475(16) 0.0488 1.0000 Uiso R . . . . .
H131 H 0.7449(4) 0.5508(2) 0.76938(17) 0.0517 1.0000 Uiso R . . . . .
H132 H 0.7893(4) 0.5719(2) 0.70644(17) 0.0517 1.0000 Uiso R . . . . .
H151 H 0.5413(4) 0.6451(2) 0.65742(16) 0.0500 1.0000 Uiso R . . . . .
H161 H 0.2582(4) 0.6883(2) 0.66945(16) 0.0491 1.0000 Uiso R . . . . .
H171 H 0.3146(5) 0.5872(3) 0.59382(17) 0.0669 1.0000 Uiso R . . . . .
H172 H 0.4710(5) 0.5164(3) 0.60043(17) 0.0669 1.0000 Uiso R . . . . .
H181 H 0.1497(5) 0.4807(3) 0.62220(18) 0.0644 1.0000 Uiso R . . . . .
H182 H 0.3070(5) 0.4108(3) 0.63030(18) 0.0644 1.0000 Uiso R . . . . .
H211 H 0.3391(11) 0.8181(4) 0.8370(3) 0.1394 1.0000 Uiso R . . . . .
H221 H 0.4252(15) 0.8565(6) 0.9314(3) 0.1928 1.0000 Uiso R . . . . .
H231 H 0.5058(15) 0.7430(6) 0.9961(3) 0.1892 1.0000 Uiso R . . . . .
H241 H 0.4927(11) 0.5879(6) 0.9700(3) 0.1531 1.0000 Uiso R . . . . .
H251 H 0.4127(8) 0.5483(4) 0.8756(2) 0.1102 1.0000 Uiso R . . . . .
H281 H 0.7176(6) 0.3223(3) 0.5729(2) 0.0780 1.0000 Uiso R . . . . .
H282 H 0.7058(6) 0.2237(3) 0.6027(2) 0.0780 1.0000 Uiso R . . . . .
H283 H 0.5379(6) 0.2847(3) 0.5890(2) 0.0780 1.0000 Uiso R . . . . .
H511 H 0.8962(5) 0.5459(3) 0.56324(16) 0.0607 1.0000 Uiso R . . . . .
H521 H 0.0640(13) 0.4665(6) 0.8735(3) 0.1325 0.8263 Uiso R . . . . .
H531 H 0.064(3) 0.4393(19) 0.8586(12) 0.1320 0.1737 Uiso R . . . . .

loop_
_atom_site_aniso_label
_atom_site_aniso_U_11
_atom_site_aniso_U_22
_atom_site_aniso_U_33
_atom_site_aniso_U_23
_atom_site_aniso_U_13
_atom_site_aniso_U_12
Cl1 0.0772(8) 0.0652(7) 0.0677(7) 0.0128(6) 0.0246(6) 0.0088(6)
Cl2 0.1208(12) 0.0710(8) 0.0801(9) -0.0331(7) 0.0169(8) -0.0040(8)
Cl3 0.0645(8) 0.1539(15) 0.0756(9) 0.0110(9) -0.0053(6) -0.0065(9)
Cl4 0.267(5) 0.288(5) 0.124(2) 0.089(3) -0.099(3) -0.163(4)
Cl5 0.170(3) 0.145(3) 0.227(4) -0.068(2) -0.038(3) 0.046(2)
Cl6 0.169(3) 0.230(4) 0.158(3) -0.031(3) 0.032(2) -0.022(3)
O19 0.066(2) 0.0449(17) 0.098(2) -0.0086(16) 0.0020(17) -0.0198(15)
O26 0.0695(19) 0.0535(17) 0.0687(19) 0.0113(15) 0.0210(16) -0.0037(15)
O27 0.0557(17) 0.0341(14) 0.096(2) -0.0041(15) 0.0120(16) -0.0122(13)
O29 0.0534(17) 0.0554(17) 0.074(2) 0.0166(15) 0.0198(15) 0.0025(14)
N2 0.0494(18) 0.0380(17) 0.057(2) -0.0051(15) 0.0023(16) 0.0053(15)
N10 0.0344(15) 0.0384(16) 0.0518(19) -0.0038(14) 0.0002(14) 0.0025(13)
C1 0.041(2) 0.0308(18) 0.069(3) -0.0017(18) -0.0006(18) 0.0038(17)
C3 0.043(2) 0.0338(18) 0.059(2) 0.0035(17) 0.0089(18) 0.0093(16)
C4 0.0286(17) 0.0343(18) 0.055(2) -0.0002(16) 0.0038(15) 0.0000(14)
C5 0.0284(17) 0.0351(19) 0.067(3) -0.0017(17) 0.0075(17) -0.0071(15)
C6 0.0328(16) 0.0291(16) 0.051(2) -0.0025(15) 0.0076(15) 0.0014(14)
C7 0.045(2) 0.0320(19) 0.060(2) 0.0067(17) 0.0123(18) 0.0027(16)
C8 0.0381(18) 0.0340(18) 0.050(2) 0.0060(16) -0.0007(16) 0.0031(15)
C9 0.0318(18) 0.0325(19) 0.064(2) 0.0021(17) 0.0045(17) 0.0047(15)
C11 0.0296(17) 0.0363(19) 0.060(2) 0.0067(17) 0.0039(16) 0.0057(15)
C12 0.0289(17) 0.0346(18) 0.059(2) -0.0010(17) -0.0037(16) -0.0019(14)
C13 0.0296(17) 0.0327(18) 0.067(2) -0.0038(17) -0.0021(16) -0.0006(15)
C14 0.0279(16) 0.0284(16) 0.054(2) -0.0020(15) 0.0033(15) 0.0004(14)
C15 0.0301(17) 0.0383(19) 0.057(2) 0.0063(17) 0.0061(15) -0.0034(15)
C16 0.0342(18) 0.0325(17) 0.056(2) 0.0082(16) 0.0036(16) 0.0031(15)
C17 0.051(2) 0.063(3) 0.053(2) -0.001(2) 0.0059(19) 0.002(2)
C18 0.037(2) 0.056(2) 0.067(3) -0.017(2) -0.0012(18) -0.0040(18)
C20 0.083(3) 0.055(3) 0.059(3) -0.009(2) -0.009(2) 0.010(2)
C21 0.205(8) 0.060(3) 0.083(4) -0.018(3) -0.008(5) 0.014(4)
C22 0.303(14) 0.087(5) 0.092(6) -0.039(5) -0.018(7) 0.013(7)
C23 0.284(13) 0.112(6) 0.076(5) -0.028(5) -0.042(6) 0.007(7)
C24 0.201(8) 0.108(6) 0.074(4) -0.005(4) -0.048(5) 0.004(6)
C25 0.132(5) 0.065(3) 0.078(4) -0.008(3) -0.024(4) 0.010(3)
C28 0.062(3) 0.066(3) 0.066(3) -0.016(2) 0.003(2) 0.005(2)
C51 0.064(2) 0.044(2) 0.043(2) 0.0000(17) 0.0061(18) 0.0044(19)
C52 0.169(7) 0.105(6) 0.055(4) 0.015(4) 0.004(4) -0.033(6)

loop_
_geom_bond_atom_site_label_1
_geom_bond_site_symmetry_1
_geom_bond_atom_site_label_2
_geom_bond_site_symmetry_2
_geom_bond_distance
_geom_bond_publ_flag
Cl1 . C51 . 1.757(4) yes
Cl2 . C51 . 1.740(4) yes
Cl3 . C51 . 1.744(4) yes
Cl4 . C52 . 1.694(9) yes
Cl5 . C52 . 1.740(9) yes
Cl6 . C52 . 1.727(11) yes
Cl7 . C53 . 1.66(2) yes
Cl8 . C53 . 1.66(2) yes
Cl9 . C53 . 1.70(2) yes
O19 . C1 . 1.212(4) yes
O26 . C3 . 1.214(5) yes
O27 . C9 . 1.206(4) yes
O29 . C11 . 1.212(4) yes
N2 . C1 . 1.384(5) yes
N2 . C3 . 1.398(5) yes
N2 . C20 . 1.420(5) yes
N10 . C9 . 1.375(5) yes
N10 . C11 . 1.377(5) yes
N10 . C28 . 1.459(5) yes
C1 . C16 . 1.503(5) yes
C3 . C4 . 1.487(5) yes
C4 . C5 . 1.557(5) yes
C4 . C16 . 1.526(5) yes
C4 . H41 . 1.000 no
C5 . C6 . 1.509(5) yes
C5 . C18 . 1.537(6) yes
C5 . H51 . 1.000 no
C6 . C7 . 1.498(5) yes
C6 . C14 . 1.338(5) yes
C7 . C8 . 1.544(5) yes
C7 . H71 . 1.000 no
C7 . H72 . 1.000 no
C8 . C9 . 1.510(5) yes
C8 . C12 . 1.544(5) yes
C8 . H81 . 1.000 no
C11 . C12 . 1.502(5) yes
C12 . C13 . 1.549(5) yes
C12 . H121 . 1.000 no
C13 . C14 . 1.503(5) yes
C13 . H131 . 1.000 no
C13 . H132 . 1.000 no
C14 . C15 . 1.503(5) yes
C15 . C16 . 1.553(5) yes
C15 . C17 . 1.531(6) yes
C15 . H151 . 1.000 no
C16 . H161 . 1.000 no
C17 . C18 . 1.546(6) yes
C17 . H171 . 1.000 no
C17 . H172 . 1.000 no
C18 . H181 . 1.000 no
C18 . H182 . 1.000 no
C20 . C21 . 1.375(7) yes
C20 . C25 . 1.380(7) yes
C21 . C22 . 1.395(10) yes
C21 . H211 . 1.000 no
C22 . C23 . 1.358(11) yes
C22 . H221 . 1.000 no
C23 . C24 . 1.377(10) yes
C23 . H231 . 1.000 no
C24 . C25 . 1.388(8) yes
C24 . H241 . 1.000 no
C25 . H251 . 1.000 no
C28 . H281 . 1.000 no
C28 . H282 . 1.000 no
C28 . H283 . 1.000 no
C51 . H511 . 1.000 no
C52 . H521 . 1.000 no
C53 . H531 . 1.000 no
C53 . H531 . 1.000 no
